data_8107599
loop_
_publ_author_name
'Jun, Yuan'
'Bingheng, Wu'
'Yong, Wang'
'Jianlong, Wang'
'Duanlin, Cao'
'Lizhen, Chen'

_publ_section_title
;
 The crystal structure of 1-propyl-2-nitro-imidazole oxide, C6H9N3O3
;
_journal_issue 5
_journal_name_full 'Zeitschrift f\"ur Kristallographie - New Crystal Structures'
_journal_page_first 917
_journal_page_last 918
_journal_paper_doi 10.1515/ncrs-2023-0274
_journal_volume 238
_journal_year 2023
_chemical_formula_moiety 'C6 H9 N3 O3'
_chemical_formula_sum 'C6 H9 N3 O3'
_chemical_formula_weight 171.16
_space_group_crystal_system monoclinic
_space_group_IT_number 14
_space_group_name_Hall '-P 2ybc'
_space_group_name_H-M_alt 'P 1 21/c 1'
_atom_sites_solution_hydrogens geom
_atom_sites_solution_primary dual
_cell_angle_alpha 90
_cell_angle_beta 103.8810(10)
_cell_angle_gamma 90
_cell_formula_units_Z 4
_cell_length_a 9.5584(4)
_cell_length_b 6.7828(3)
_cell_length_c 12.8337(6)
_cell_measurement_reflns_used 2495
_cell_measurement_temperature 170
_cell_measurement_theta_max 26.178
_cell_measurement_theta_min 3.271
_cell_volume 807.74(6)
_computing_cell_refinement 'SAINT V8.40A (?, 2016)'
_computing_data_reduction 'SAINT V8.40A (?, 2016)'
_computing_molecular_graphics 'Olex2 (Dolomanov et al., 2009)'
_computing_publication_material 'Olex2 (Dolomanov et al., 2009)'
_computing_structure_refinement 'ShelXL (Sheldrick, 2015)'
_computing_structure_solution 'ShelXT (Sheldrick, 2015)'
_diffrn_ambient_temperature 170.0
_diffrn_measured_fraction_theta_full 0.996
_diffrn_measured_fraction_theta_max 0.995
_diffrn_measurement_device_type 'Bruker D8 VENTURE'
_diffrn_measurement_method '\f and \w scans'
_diffrn_radiation_type MoK\a
_diffrn_radiation_wavelength 0.71073
_diffrn_reflns_av_R_equivalents 0.0701
_diffrn_reflns_av_unetI/netI 0.0512
_diffrn_reflns_Laue_measured_fraction_full 0.996
_diffrn_reflns_Laue_measured_fraction_max 0.995
_diffrn_reflns_limit_h_max 11
_diffrn_reflns_limit_h_min -11
_diffrn_reflns_limit_k_max 8
_diffrn_reflns_limit_k_min -8
_diffrn_reflns_limit_l_max 16
_diffrn_reflns_limit_l_min -16
_diffrn_reflns_number 8219
_diffrn_reflns_point_group_measured_fraction_full 0.996
_diffrn_reflns_point_group_measured_fraction_max 0.995
_diffrn_reflns_theta_full 25.242
_diffrn_reflns_theta_max 26.414
_diffrn_reflns_theta_min 3.270
_diffrn_standards_number 0
_exptl_absorpt_coefficient_mu 0.114
_exptl_absorpt_correction_T_max 0.7454
_exptl_absorpt_correction_T_min 0.6683
_exptl_absorpt_correction_type multi-scan
_exptl_absorpt_process_details
;
SADABS-2016/2 (Bruker,2016/2) was used for absorption correction.
wR2(int) was 0.0902 before and 0.0699 after correction.
The Ratio of minimum to maximum transmission is 0.8966.
The \l/2 correction factor is Not present.
;
_exptl_crystal_colour yellow
_exptl_crystal_colour_primary yellow
_exptl_crystal_density_diffrn 1.407
_exptl_crystal_description block
_exptl_crystal_F_000 360
_exptl_crystal_size_max 0.19
_exptl_crystal_size_mid 0.11
_exptl_crystal_size_min 0.08
_refine_diff_density_max 0.187
_refine_diff_density_min -0.309
_refine_diff_density_rms 0.049
_refine_ls_extinction_coef .
_refine_ls_extinction_method none
_refine_ls_goodness_of_fit_ref 1.065
_refine_ls_hydrogen_treatment constr
_refine_ls_matrix_type full
_refine_ls_number_parameters 110
_refine_ls_number_reflns 1656
_refine_ls_number_restraints 0
_refine_ls_restrained_S_all 1.065
_refine_ls_R_factor_all 0.0690
_refine_ls_R_factor_gt 0.0455
_refine_ls_shift/su_max 0.000
_refine_ls_shift/su_mean 0.000
_refine_ls_structure_factor_coef Fsqd
_refine_ls_weighting_details 'w=1/[\s^2^(Fo^2^)+(0.0426P)^2^+0.2994P] where P=(Fo^2^+2Fc^2^)/3'
_refine_ls_weighting_scheme calc
_refine_ls_wR_factor_gt 0.1005
_refine_ls_wR_factor_ref 0.1166
_reflns_Friedel_coverage 0.000
_reflns_Friedel_fraction_full .
_reflns_Friedel_fraction_max .
_reflns_number_gt 1249
_reflns_number_total 1656
_reflns_threshold_expression 'I > 2\s(I)'
_cod_data_source_file suppl_j_ncrs-2023-0274_suppl_001.cif
_cod_data_source_block 0m
_cod_database_code 8107599
_shelx_space_group_comment
;
The symmetry employed for this shelxl refinement is uniquely defined
by the following loop, which should always be used as a source of
symmetry information in preference to the above space-group names.
They are only intended as comments.
;
_shelx_estimated_absorpt_t_max 0.991
_shelx_estimated_absorpt_t_min 0.979
_olex2_refinement_description
;
1. Fixed Uiso
 At 1.2 times of:
  All C(H) groups, All C(H,H) groups
 At 1.5 times of:
  All C(H,H,H) groups
2.a Secondary CH2 refined with riding coordinates:
 C4(H4A,H4B), C5(H5A,H5B)
2.b Aromatic/amide H refined with riding coordinates:
 C3(H3), C2(H2)
2.c Idealised Me refined as rotating group:
 C6(H6A,H6B,H6C)
;

loop_
_space_group_symop_operation_xyz
'x, y, z'
'-x, y+1/2, -z+1/2'
'-x, -y, -z'
'x, -y-1/2, z-1/2'

loop_
_atom_site_label
_atom_site_type_symbol
_atom_site_fract_x
_atom_site_fract_y
_atom_site_fract_z
_atom_site_U_iso_or_equiv
_atom_site_adp_type
_atom_site_occupancy
_atom_site_site_symmetry_order
_atom_site_calc_flag
_atom_site_refinement_flags_posn
_atom_site_refinement_flags_adp
_atom_site_refinement_flags_occupancy
_atom_site_disorder_assembly
_atom_site_disorder_group
C1 C 0.82371(17) 0.4440(3) 0.39770(13) 0.0241(4) Uani 1 1 d . . . . .
C2 C 0.90309(19) 0.1523(3) 0.36484(14) 0.0287(4) Uani 1 1 d . . . . .
H2 H 0.943279 0.023568 0.374012 0.034 Uiso 1 1 calc R . . . .
C3 C 0.85424(19) 0.2483(3) 0.26969(14) 0.0296(4) Uani 1 1 d . . . . .
H3 H 0.854303 0.197023 0.200815 0.036 Uiso 1 1 calc R . . . .
C4 C 0.73662(19) 0.5687(3) 0.20419(14) 0.0308(4) Uani 1 1 d . . . . .
H4A H 0.768380 0.538465 0.137975 0.037 Uiso 1 1 calc R . . . .
H4B H 0.767983 0.704504 0.226611 0.037 Uiso 1 1 calc R . . . .
C5 C 0.57344(19) 0.5573(3) 0.18062(15) 0.0361(5) Uani 1 1 d . . . . .
H5A H 0.541503 0.586579 0.246867 0.043 Uiso 1 1 calc R . . . .
H5B H 0.541799 0.421872 0.157444 0.043 Uiso 1 1 calc R . . . .
C6 C 0.5040(2) 0.7028(4) 0.09325(16) 0.0445(6) Uani 1 1 d . . . . .
H6A H 0.542473 0.681950 0.029894 0.067 Uiso 1 1 calc GR . . . .
H6B H 0.525237 0.837705 0.119647 0.067 Uiso 1 1 calc GR . . . .
H6C H 0.399397 0.682458 0.073954 0.067 Uiso 1 1 calc GR . . . .
N1 N 0.88375(15) 0.2749(2) 0.44444(11) 0.0247(4) Uani 1 1 d . . . . .
N2 N 0.80546(15) 0.4292(2) 0.28956(11) 0.0256(4) Uani 1 1 d . . . . .
N3 N 0.78556(16) 0.6056(2) 0.45405(12) 0.0299(4) Uani 1 1 d . . . . .
O1 O 0.92014(14) 0.2340(2) 0.54645(9) 0.0351(4) Uani 1 1 d . . . . .
O2 O 0.81129(15) 0.5961(2) 0.55222(10) 0.0433(4) Uani 1 1 d . . . . .
O3 O 0.72789(15) 0.7484(2) 0.40112(11) 0.0425(4) Uani 1 1 d . . . . .

loop_
_atom_site_aniso_label
_atom_site_aniso_U_11
_atom_site_aniso_U_22
_atom_site_aniso_U_33
_atom_site_aniso_U_23
_atom_site_aniso_U_13
_atom_site_aniso_U_12
O1 0.0457(8) 0.0410(9) 0.0188(6) 0.0062(6) 0.0080(6) 0.0113(6)
O3 0.0512(9) 0.0308(8) 0.0437(9) 0.0007(7) 0.0077(7) 0.0126(7)
O2 0.0547(9) 0.0475(10) 0.0266(7) -0.0077(6) 0.0076(6) 0.0119(7)
N2 0.0296(8) 0.0263(9) 0.0213(7) 0.0031(6) 0.0068(6) 0.0022(6)
N1 0.0282(8) 0.0278(9) 0.0187(7) 0.0014(6) 0.0068(6) 0.0009(6)
N3 0.0296(8) 0.0295(9) 0.0301(9) -0.0028(7) 0.0061(6) 0.0016(7)
C1 0.0254(8) 0.0241(10) 0.0236(8) -0.0003(7) 0.0076(7) 0.0008(7)
C3 0.0360(10) 0.0292(11) 0.0254(9) -0.0014(8) 0.0105(7) 0.0023(8)
C4 0.0340(10) 0.0347(11) 0.0238(9) 0.0084(8) 0.0069(7) 0.0020(8)
C2 0.0361(10) 0.0263(10) 0.0259(9) -0.0005(8) 0.0116(7) 0.0043(8)
C5 0.0318(10) 0.0474(13) 0.0284(10) 0.0041(9) 0.0058(8) 0.0014(9)
C6 0.0377(11) 0.0553(15) 0.0392(12) 0.0049(10) 0.0064(9) 0.0141(10)

loop_
_atom_type_symbol
_atom_type_description
_atom_type_scat_dispersion_real
_atom_type_scat_dispersion_imag
_atom_type_scat_source
C C 0.0033 0.0016 'International Tables Vol C Tables 4.2.6.8 and 6.1.1.4'
H H 0.0000 0.0000 'International Tables Vol C Tables 4.2.6.8 and 6.1.1.4'
N N 0.0061 0.0033 'International Tables Vol C Tables 4.2.6.8 and 6.1.1.4'
O O 0.0106 0.0060 'International Tables Vol C Tables 4.2.6.8 and 6.1.1.4'
